data_4304618
loop_
_publ_author_name
'Remle \,Celenligil-\,Cetin'
'Patrina Paraskevopoulou'
'Rupam Dinda'
'Richard J. Staples'
'Ekkehard Sinn'
'Nigam P. Rath'
'Pericles Stavropoulos'

_publ_section_title
;
Synthesis, Characterization, and Reactivity of Iron Trisamidoamine
Complexes That Undergo Both Metal- and Ligand-Centered Oxidative
Transformations
;
_journal_name_full 'Inorganic Chemistry'
_journal_page_first 1165
_journal_page_last 1172
_journal_paper_doi 10.1021/ic702154z
_journal_volume 47
_journal_year 2008
_chemical_formula_sum 'C80 H83 Fe N8 P'
_chemical_formula_weight 1243.36
_chemical_name_systematic
; 
 ? 
;
_space_group_IT_number 14
_symmetry_cell_setting monoclinic
_symmetry_space_group_name_Hall '-P 2yn'
_symmetry_space_group_name_H-M 'P 1 21/n 1'
_atom_sites_solution_hydrogens geom
_atom_sites_solution_primary direct
_atom_sites_solution_secondary difmap
_audit_creation_method SHELXL-97
_cell_angle_alpha 90.00
_cell_angle_beta 98.872(8)
_cell_angle_gamma 90.00
_cell_formula_units_Z 4
_cell_length_a 10.6554(17)
_cell_length_b 23.765(4)
_cell_length_c 28.125(6)
_cell_measurement_temperature 293(2)
_cell_volume 7037(2)
_computing_cell_refinement 'SMART (BRUKER, V5.054, 1998)'
_computing_data_collection 'ASTRO (BRUKER, V5.007, 1997)'
_computing_data_reduction 'SAINT (BRUKER, V6.01, 1999)'
_computing_molecular_graphics 'SHELXTL (BRUKER, 1998, V5.1)'
_computing_publication_material 'XCIF (Sheldrick and BRUKER, 1997, V5.1)'
_computing_structure_refinement 'SHELXL-97 (Sheldrick, 1997)'
_computing_structure_solution 'SHELXS-97 (Sheldrick, 1990)'
_diffrn_ambient_temperature 293(2)
_diffrn_measured_fraction_theta_full 0.700
_diffrn_measured_fraction_theta_max 0.700
_diffrn_measurement_method '\w, 0.3 deg'
_diffrn_radiation_monochromator graphite
_diffrn_radiation_source 'fine-focus sealed tube'
_diffrn_radiation_type MoK\a
_diffrn_radiation_wavelength 0.71073
_diffrn_reflns_av_R_equivalents 0.0686
_diffrn_reflns_av_sigmaI/netI 0.1231
_diffrn_reflns_limit_h_max 14
_diffrn_reflns_limit_h_min -4
_diffrn_reflns_limit_k_max 27
_diffrn_reflns_limit_k_min -31
_diffrn_reflns_limit_l_max 31
_diffrn_reflns_limit_l_min -24
_diffrn_reflns_number 21628
_diffrn_reflns_theta_full 28.31
_diffrn_reflns_theta_max 28.31
_diffrn_reflns_theta_min 1.13
_diffrn_standards_decay_% <1
_diffrn_standards_interval_count 0
_diffrn_standards_number 0
_exptl_absorpt_coefficient_mu 0.286
_exptl_absorpt_correction_T_max 0.942203
_exptl_absorpt_correction_T_min 0.456483
_exptl_absorpt_correction_type 'Semi-empirical, SADABS'
_exptl_crystal_colour orange
_exptl_crystal_density_diffrn 1.174
_exptl_crystal_density_method 'not measured'
_exptl_crystal_description needle
_exptl_crystal_F_000 2640
_exptl_crystal_size_max 0.25
_exptl_crystal_size_mid 0.08
_exptl_crystal_size_min 0.08
_refine_diff_density_max 0.792
_refine_diff_density_min -0.520
_refine_diff_density_rms 0.073
_refine_ls_extinction_method none
_refine_ls_goodness_of_fit_ref 1.036
_refine_ls_hydrogen_treatment mixed
_refine_ls_matrix_type full
_refine_ls_number_parameters 811
_refine_ls_number_reflns 12263
_refine_ls_number_restraints 456
_refine_ls_restrained_S_all 1.020
_refine_ls_R_factor_all 0.1463
_refine_ls_R_factor_gt 0.0824
_refine_ls_shift/su_max 0.000
_refine_ls_shift/su_mean 0.000
_refine_ls_structure_factor_coef Fsqd
_refine_ls_weighting_details 'calc w=1/[\s^2^(Fo^2^)+(0.1142P)^2^+0.0000P] where P=(Fo^2^+2Fc^2^)/3'
_refine_ls_weighting_scheme calc
_refine_ls_wR_factor_gt 0.2135
_refine_ls_wR_factor_ref 0.2434
_reflns_number_gt 6776
_reflns_number_total 12263
_reflns_threshold_expression >2sigma(I)
_cod_data_source_file ic702154z-file001.cif
_cod_data_source_block sad
_cod_depositor_comments
;
The following automatic conversions were performed:
'_symmetry_cell_setting' value 'Monoclinic' changed to 'monoclinic'
according to '/home/saulius/struct/CIF-dictionaries/cif_core.dic'
dictionary named 'cif_core.dic' version 2.4.1 from 2010-06-29.

Automatic conversion script
Id: cif_fix_enum 1527 2010-12-29 10:47:43Z saulius 
;
_cod_database_code 4304618

loop_
_symmetry_equiv_pos_as_xyz
'x, y, z'
'-x+1/2, y+1/2, -z+1/2'
'-x, -y, -z'
'x-1/2, -y-1/2, z-1/2'

loop_
_atom_site_label
_atom_site_type_symbol
_atom_site_fract_x
_atom_site_fract_y
_atom_site_fract_z
_atom_site_U_iso_or_equiv
_atom_site_adp_type
_atom_site_occupancy
_atom_site_symmetry_multiplicity
_atom_site_calc_flag
_atom_site_refinement_flags
_atom_site_disorder_assembly
_atom_site_disorder_group
Fe1 Fe 0.06363(6) 0.34974(3) 0.31780(3) 0.0224(2) Uani 1 1 d . . .
N1 N 0.0647(3) 0.35844(15) 0.23833(15) 0.0214(10) Uani 1 1 d . . .
N2 N 0.0182(4) 0.26926(17) 0.29587(17) 0.0267(10) Uani 1 1 d . . .
N3 N 0.2496(4) 0.36602(17) 0.31683(17) 0.0270(11) Uani 1 1 d . . .
N4 N -0.0663(3) 0.41084(17) 0.30094(17) 0.0256(10) Uani 1 1 d . . .
N5 N 0.0608(4) 0.3366(2) 0.3924(2) 0.0377(13) Uani 1 1 d . . .
C1 C 0.0804(4) 0.30074(19) 0.2213(2) 0.0218(11) Uani 1 1 d U . .
C2 C 0.0554(4) 0.2564(2) 0.2527(2) 0.0262(13) Uani 1 1 d U . .
C3 C 0.0664(5) 0.2014(2) 0.2341(2) 0.0316(14) Uani 1 1 d U . .
H3A H 0.0464 0.1708 0.2521 0.038 Uiso 1 1 calc R . .
C4 C 0.1054(5) 0.1916(2) 0.1907(2) 0.0346(14) Uani 1 1 d U . .
H4A H 0.1118 0.1547 0.1804 0.042 Uiso 1 1 calc R . .
C5 C 0.1356(5) 0.2348(2) 0.1619(2) 0.0340(14) Uani 1 1 d U . .
H5B H 0.1639 0.2278 0.1328 0.041 Uiso 1 1 calc R . .
C6 C 0.1217(4) 0.2898(2) 0.1783(2) 0.0255(12) Uani 1 1 d U . .
H6A H 0.1411 0.3199 0.1595 0.031 Uiso 1 1 calc R . .
C7 C 0.1770(4) 0.39345(19) 0.2353(2) 0.0224(12) Uani 1 1 d U . .
C8 C 0.2747(4) 0.3910(2) 0.2760(2) 0.0263(13) Uani 1 1 d U . .
C9 C 0.3891(5) 0.4187(2) 0.2701(2) 0.0337(15) Uani 1 1 d U . .
H9A H 0.4574 0.4176 0.2950 0.040 Uiso 1 1 calc R . .
C10 C 0.4024(5) 0.4473(2) 0.2286(3) 0.0387(16) Uani 1 1 d U . .
H10A H 0.4800 0.4637 0.2256 0.046 Uiso 1 1 calc R . .
C11 C 0.3028(5) 0.4518(2) 0.1915(2) 0.0387(15) Uani 1 1 d U . .
H11A H 0.3108 0.4730 0.1644 0.046 Uiso 1 1 calc R . .
C12 C 0.1897(5) 0.4241(2) 0.1952(2) 0.0325(14) Uani 1 1 d U . .
H12A H 0.1220 0.4265 0.1701 0.039 Uiso 1 1 calc R . .
C13 C -0.0565(4) 0.38472(19) 0.2194(2) 0.0243(12) Uani 1 1 d U . .
C14 C -0.1171(4) 0.41441(18) 0.2535(2) 0.0202(11) Uani 1 1 d U . .
C15 C -0.2275(4) 0.44549(19) 0.2342(2) 0.0244(12) Uani 1 1 d U . .
H15A H -0.2679 0.4673 0.2548 0.029 Uiso 1 1 calc R . .
C16 C -0.2753(4) 0.4441(2) 0.1864(2) 0.0311(14) Uani 1 1 d U . .
H16A H -0.3476 0.4650 0.1751 0.037 Uiso 1 1 calc R . .
C17 C -0.2192(5) 0.4125(2) 0.1540(2) 0.0316(13) Uani 1 1 d U . .
H17A H -0.2543 0.4109 0.1216 0.038 Uiso 1 1 calc R . .
C18 C -0.1084(4) 0.3831(2) 0.1715(2) 0.0261(12) Uani 1 1 d U . .
H18A H -0.0688 0.3618 0.1503 0.031 Uiso 1 1 calc R . .
C19 C 0.0111(5) 0.2256(2) 0.3299(2) 0.0310(14) Uani 1 1 d U . .
C20 C -0.0949(5) 0.2228(2) 0.3534(2) 0.0341(14) Uani 1 1 d U . .
H20A H -0.1607 0.2484 0.3453 0.041 Uiso 1 1 calc R . .
C21 C -0.1042(6) 0.1826(2) 0.3885(2) 0.0391(15) Uani 1 1 d U . .
H21A H -0.1763 0.1819 0.4034 0.047 Uiso 1 1 calc R . .
C22 C -0.0091(6) 0.1434(2) 0.4019(2) 0.0358(14) Uani 1 1 d U . .
C23 C 0.0983(6) 0.1475(2) 0.3797(2) 0.0423(16) Uani 1 1 d U . .
H23A H 0.1653 0.1227 0.3888 0.051 Uiso 1 1 calc R . .
C24 C 0.1090(5) 0.1877(2) 0.3442(2) 0.0378(15) Uani 1 1 d U . .
H24A H 0.1823 0.1891 0.3300 0.045 Uiso 1 1 calc R . .
C25 C -0.0180(7) 0.0977(3) 0.4401(3) 0.0538(19) Uani 1 1 d U . .
C26 C -0.0114(16) 0.0409(3) 0.4177(4) 0.161(7) Uani 1 1 d U . .
H26A H -0.0170 0.0124 0.4414 0.242 Uiso 1 1 calc R . .
H26B H 0.0677 0.0372 0.4056 0.242 Uiso 1 1 calc R . .
H26C H -0.0806 0.0368 0.3917 0.242 Uiso 1 1 calc R . .
C27 C -0.1396(11) 0.1018(5) 0.4601(5) 0.146(6) Uani 1 1 d U . .
H27A H -0.1425 0.0727 0.4836 0.219 Uiso 1 1 calc R . .
H27B H -0.2099 0.0974 0.4346 0.219 Uiso 1 1 calc R . .
H27C H -0.1447 0.1379 0.4750 0.219 Uiso 1 1 calc R . .
C28 C 0.0890(12) 0.1040(4) 0.4812(4) 0.133(5) Uani 1 1 d U . .
H28A H 0.0828 0.0753 0.5047 0.199 Uiso 1 1 calc R . .
H28B H 0.0841 0.1404 0.4957 0.199 Uiso 1 1 calc R . .
H28C H 0.1686 0.1005 0.4694 0.199 Uiso 1 1 calc R . .
C29 C 0.3496(4) 0.3538(2) 0.3544(2) 0.0307(13) Uani 1 1 d U . .
C30 C 0.4483(5) 0.3170(2) 0.3484(2) 0.0380(15) Uani 1 1 d U . .
H30A H 0.4534 0.3031 0.3178 0.046 Uiso 1 1 calc R . .
C31 C 0.5380(5) 0.3006(3) 0.3864(2) 0.0410(16) Uani 1 1 d U . .
H31A H 0.6019 0.2760 0.3808 0.049 Uiso 1 1 calc R . .
C32 C 0.5360(5) 0.3199(2) 0.4336(2) 0.0382(15) Uani 1 1 d U . .
C33 C 0.4401(5) 0.3576(3) 0.4386(2) 0.0400(15) Uani 1 1 d U . .
H33A H 0.4354 0.3718 0.4691 0.048 Uiso 1 1 calc R . .
C34 C 0.3505(5) 0.3753(2) 0.4004(2) 0.0368(15) Uani 1 1 d U . .
H34A H 0.2901 0.4018 0.4057 0.044 Uiso 1 1 calc R . .
C35 C 0.6344(6) 0.2989(3) 0.4752(2) 0.0478(18) Uani 1 1 d U . .
C36 C 0.6122(7) 0.3240(3) 0.5234(3) 0.069(2) Uani 1 1 d U . .
H36A H 0.5290 0.3138 0.5296 0.103 Uiso 1 1 calc R . .
H36B H 0.6186 0.3643 0.5222 0.103 Uiso 1 1 calc R . .
H36C H 0.6749 0.3098 0.5487 0.103 Uiso 1 1 calc R . .
C37 C 0.7685(6) 0.3155(4) 0.4663(3) 0.073(3) Uani 1 1 d U . .
H37A H 0.7739 0.3557 0.4639 0.110 Uiso 1 1 calc R . .
H37B H 0.7853 0.2986 0.4369 0.110 Uiso 1 1 calc R . .
H37C H 0.8300 0.3025 0.4926 0.110 Uiso 1 1 calc R . .
C38 C 0.6231(8) 0.2347(3) 0.4793(3) 0.075(3) Uani 1 1 d U . .
H38A H 0.5397 0.2252 0.4856 0.112 Uiso 1 1 calc R . .
H38B H 0.6854 0.2213 0.5052 0.112 Uiso 1 1 calc R . .
H38C H 0.6372 0.2175 0.4497 0.112 Uiso 1 1 calc R . .
C39 C -0.1235(4) 0.43771(19) 0.3367(2) 0.0238(12) Uani 1 1 d U . .
C40 C -0.2457(4) 0.4261(2) 0.3459(2) 0.0302(13) Uani 1 1 d U . .
H40A H -0.2958 0.4003 0.3266 0.036 Uiso 1 1 calc R . .
C41 C -0.2937(5) 0.4522(2) 0.3830(2) 0.0371(15) Uani 1 1 d U . .
H41A H -0.3759 0.4437 0.3879 0.045 Uiso 1 1 calc R . .
C42 C -0.2229(5) 0.4910(2) 0.4136(2) 0.0337(14) Uani 1 1 d U . .
C43 C -0.0998(5) 0.5002(2) 0.4052(2) 0.0341(14) Uani 1 1 d U . .
H43A H -0.0480 0.5246 0.4254 0.041 Uiso 1 1 calc R . .
C44 C -0.0509(5) 0.4743(2) 0.3679(2) 0.0332(14) Uani 1 1 d U . .
H44A H 0.0324 0.4816 0.3638 0.040 Uiso 1 1 calc R . .
C45 C -0.2750(6) 0.5212(3) 0.4548(3) 0.0447(16) Uani 1 1 d U . .
C46 C -0.4191(7) 0.5231(4) 0.4465(4) 0.096(3) Uani 1 1 d U . .
H46A H -0.4519 0.4854 0.4452 0.144 Uiso 1 1 calc R . .
H46B H -0.4484 0.5419 0.4167 0.144 Uiso 1 1 calc R . .
H46C H -0.4480 0.5431 0.4724 0.144 Uiso 1 1 calc R . .
C47 C -0.2326(15) 0.4917(5) 0.5008(4) 0.163(6) Uani 1 1 d U . .
H47A H -0.2599 0.4532 0.4980 0.244 Uiso 1 1 calc R . .
H47B H -0.2688 0.5096 0.5261 0.244 Uiso 1 1 calc R . .
H47C H -0.1416 0.4930 0.5082 0.244 Uiso 1 1 calc R . .
C48 C -0.2321(10) 0.5826(4) 0.4572(5) 0.135(5) Uani 1 1 d U . .
H48A H -0.1410 0.5842 0.4630 0.203 Uiso 1 1 calc R . .
H48B H -0.2652 0.6013 0.4829 0.203 Uiso 1 1 calc R . .
H48C H -0.2632 0.6009 0.4273 0.203 Uiso 1 1 calc R . .
C49 C 0.0857(6) 0.3128(3) 0.4271(3) 0.0457(18) Uani 1 1 d U . .
C50 C 0.1209(8) 0.2804(3) 0.4719(3) 0.073(3) Uani 1 1 d U . .
H50A H 0.2049 0.2892 0.4879 0.087 Uiso 1 1 d R . .
H50B H 0.1117 0.2414 0.4633 0.087 Uiso 1 1 d R . .
H50C H 0.0571 0.2884 0.4917 0.087 Uiso 1 1 d R . .
P1 P 0.55458(12) 0.12672(5) 0.24738(5) 0.0260(3) Uani 1 1 d . . .
C51 C 0.7070(5) 0.09805(19) 0.2416(2) 0.0235(12) Uani 1 1 d U . .
C52 C 0.8005(5) 0.0936(2) 0.2819(2) 0.0312(13) Uani 1 1 d U . .
H52A H 0.7817 0.1017 0.3124 0.037 Uiso 1 1 calc R . .
C53 C 0.9218(5) 0.0771(2) 0.2760(2) 0.0359(15) Uani 1 1 d U . .
H53A H 0.9847 0.0741 0.3028 0.043 Uiso 1 1 calc R . .
C54 C 0.9504(5) 0.0652(2) 0.2310(3) 0.0378(15) Uani 1 1 d U . .
H54A H 1.0323 0.0546 0.2273 0.045 Uiso 1 1 calc R . .
C55 C 0.8571(5) 0.0692(2) 0.1916(2) 0.0376(15) Uani 1 1 d U . .
H55A H 0.8762 0.0610 0.1612 0.045 Uiso 1 1 calc R . .
C56 C 0.7350(5) 0.0853(2) 0.1966(2) 0.0334(14) Uani 1 1 d U . .
H56A H 0.6722 0.0876 0.1698 0.040 Uiso 1 1 calc R . .
C57 C 0.5644(5) 0.2009(2) 0.2397(2) 0.0266(12) Uani 1 1 d U . .
C58 C 0.4538(5) 0.2330(2) 0.2263(2) 0.0283(13) Uani 1 1 d U . .
H58A H 0.3748 0.2155 0.2207 0.034 Uiso 1 1 calc R . .
C59 C 0.4631(5) 0.2908(2) 0.2215(2) 0.0317(13) Uani 1 1 d U . .
H59A H 0.3903 0.3122 0.2125 0.038 Uiso 1 1 calc R . .
C60 C 0.5815(5) 0.3166(2) 0.2302(2) 0.0353(14) Uani 1 1 d U . .
H60A H 0.5874 0.3554 0.2268 0.042 Uiso 1 1 calc R . .
C61 C 0.6900(5) 0.2856(2) 0.2438(2) 0.0376(15) Uani 1 1 d U . .
H61A H 0.7686 0.3033 0.2501 0.045 Uiso 1 1 calc R . .
C62 C 0.6814(5) 0.2278(2) 0.2481(2) 0.0325(14) Uani 1 1 d U . .
H62A H 0.7549 0.2067 0.2567 0.039 Uiso 1 1 calc R . .
C63 C 0.4333(4) 0.0987(2) 0.2019(2) 0.0287(13) Uani 1 1 d U . .
C64 C 0.4185(5) 0.1222(2) 0.1562(2) 0.0333(14) Uani 1 1 d U . .
H64A H 0.4682 0.1526 0.1498 0.040 Uiso 1 1 calc R . .
C65 C 0.3288(5) 0.1000(2) 0.1199(2) 0.0382(15) Uani 1 1 d U . .
H65A H 0.3199 0.1148 0.0890 0.046 Uiso 1 1 calc R . .
C66 C 0.2526(5) 0.0555(2) 0.1301(3) 0.0407(16) Uani 1 1 d U . .
H66A H 0.1922 0.0407 0.1060 0.049 Uiso 1 1 calc R . .
C67 C 0.2661(5) 0.0336(2) 0.1754(3) 0.0408(16) Uani 1 1 d U . .
H67A H 0.2141 0.0041 0.1820 0.049 Uiso 1 1 calc R . .
C68 C 0.3561(5) 0.0547(2) 0.2116(2) 0.0329(14) Uani 1 1 d U . .
H68A H 0.3647 0.0395 0.2424 0.039 Uiso 1 1 calc R . .
C69 C 0.5202(5) 0.1102(2) 0.3061(2) 0.0302(13) Uani 1 1 d U . .
C70 C 0.5382(6) 0.0559(2) 0.3244(2) 0.0401(15) Uani 1 1 d U . .
H70A H 0.5695 0.0279 0.3064 0.048 Uiso 1 1 calc R . .
C71 C 0.5095(6) 0.0438(3) 0.3692(3) 0.0513(18) Uani 1 1 d U . .
H71A H 0.5228 0.0077 0.3817 0.062 Uiso 1 1 calc R . .
C72 C 0.4613(6) 0.0847(3) 0.3958(3) 0.0549(19) Uani 1 1 d U . .
H72A H 0.4396 0.0759 0.4257 0.066 Uiso 1 1 calc R . .
C73 C 0.4451(6) 0.1386(3) 0.3785(3) 0.0498(18) Uani 1 1 d U . .
H73A H 0.4147 0.1663 0.3971 0.060 Uiso 1 1 calc R . .
C74 C 0.4734(5) 0.1521(2) 0.3338(2) 0.0387(15) Uani 1 1 d U . .
H74A H 0.4616 0.1886 0.3221 0.046 Uiso 1 1 calc R . .
N6 N 0.8245(11) 0.2881(5) 0.0564(4) 0.134(4) Uani 1 1 d . . .
C75 C 0.8093(9) 0.2635(4) 0.0901(4) 0.080(3) Uani 1 1 d U . .
C76 C 0.7909(8) 0.2358(4) 0.1328(4) 0.081(3) Uani 1 1 d U . .
H76A H 0.7016 0.2279 0.1298 0.097 Uiso 1 1 d R . .
H76B H 0.8120 0.2591 0.1608 0.097 Uiso 1 1 d R . .
H76C H 0.8340 0.2003 0.1374 0.097 Uiso 1 1 d R . .
N7 N 0.4596(10) 0.2462(4) 0.0847(3) 0.109(3) Uani 1 1 d . . .
C78 C 0.4271(12) 0.3517(5) 0.1029(4) 0.120(4) Uani 1 1 d U . .
H78A H 0.5108 0.3652 0.1005 0.144 Uiso 1 1 d R . .
H78B H 0.4215 0.3615 0.1357 0.144 Uiso 1 1 d R . .
H78C H 0.3769 0.3746 0.0792 0.144 Uiso 1 1 d R . .
C77 C 0.4442(9) 0.2927(5) 0.0921(3) 0.080(3) Uani 1 1 d U . .
N8 N 0.3415(16) 0.9676(8) 0.4594(7) 0.225(9) Uani 1 1 d . . .
C79 C 0.4177(18) 0.9364(7) 0.4586(5) 0.133(5) Uani 1 1 d U . .
C80 C 0.5223(19) 0.9029(6) 0.4596(5) 0.204(9) Uani 1 1 d U . .
H80A H 0.4978 0.8678 0.4440 0.306 Uiso 1 1 calc R . .
H80B H 0.5593 0.8960 0.4924 0.306 Uiso 1 1 calc R . .
H80C H 0.5832 0.9214 0.4432 0.306 Uiso 1 1 calc R . .

loop_
_atom_site_aniso_label
_atom_site_aniso_U_11
_atom_site_aniso_U_22
_atom_site_aniso_U_33
_atom_site_aniso_U_23
_atom_site_aniso_U_13
_atom_site_aniso_U_12
Fe1 0.0255(3) 0.0236(4) 0.0201(5) -0.0004(3) 0.0095(3) 0.0027(3)
N1 0.0253(17) 0.017(2) 0.022(3) -0.0028(16) 0.0054(17) 0.0026(16)
N2 0.038(2) 0.029(2) 0.017(3) 0.0047(18) 0.0140(19) -0.0040(19)
N3 0.0283(19) 0.029(2) 0.025(3) -0.0053(19) 0.0080(19) -0.0004(18)
N4 0.0237(18) 0.028(2) 0.026(3) -0.0026(18) 0.0089(18) 0.0059(18)
N5 0.043(2) 0.042(3) 0.027(4) -0.001(2) 0.005(2) -0.002(2)
C1 0.026(2) 0.022(2) 0.021(4) 0.003(2) 0.011(2) -0.002(2)
C2 0.026(2) 0.024(3) 0.030(4) -0.002(2) 0.007(2) -0.004(2)
C3 0.045(3) 0.023(3) 0.030(4) 0.002(2) 0.016(3) -0.005(2)
C4 0.047(3) 0.020(3) 0.039(5) -0.002(2) 0.015(3) -0.001(2)
C5 0.039(3) 0.037(3) 0.029(4) -0.013(2) 0.013(2) 0.003(3)
C6 0.033(2) 0.023(3) 0.023(4) 0.003(2) 0.013(2) -0.002(2)
C7 0.026(2) 0.020(2) 0.026(4) -0.001(2) 0.018(2) 0.001(2)
C8 0.028(2) 0.022(3) 0.032(4) -0.006(2) 0.016(2) -0.002(2)
C9 0.029(2) 0.028(3) 0.047(5) -0.015(3) 0.012(2) 0.000(2)
C10 0.038(3) 0.023(3) 0.062(5) -0.006(3) 0.030(3) -0.008(2)
C11 0.045(3) 0.032(3) 0.047(5) 0.004(3) 0.032(3) -0.003(3)
C12 0.038(3) 0.026(3) 0.036(4) 0.002(2) 0.016(3) 0.002(2)
C13 0.022(2) 0.024(3) 0.029(4) 0.005(2) 0.010(2) -0.001(2)
C14 0.023(2) 0.016(2) 0.025(4) -0.0016(19) 0.012(2) -0.0008(19)
C15 0.031(2) 0.020(2) 0.025(4) 0.002(2) 0.014(2) 0.005(2)
C16 0.027(2) 0.029(3) 0.039(4) 0.007(2) 0.009(2) 0.007(2)
C17 0.035(2) 0.042(3) 0.019(4) 0.004(2) 0.007(2) 0.004(3)
C18 0.029(2) 0.032(3) 0.021(4) 0.001(2) 0.015(2) -0.002(2)
C19 0.036(3) 0.022(3) 0.036(4) 0.001(2) 0.010(2) -0.007(2)
C20 0.038(3) 0.034(3) 0.032(4) -0.002(2) 0.012(3) 0.003(3)
C21 0.051(3) 0.037(3) 0.033(5) 0.002(3) 0.020(3) -0.010(3)
C22 0.061(3) 0.027(3) 0.022(4) 0.007(2) 0.016(3) -0.010(3)
C23 0.056(3) 0.038(3) 0.035(5) 0.013(3) 0.011(3) 0.006(3)
C24 0.041(3) 0.034(3) 0.041(5) 0.005(3) 0.015(3) 0.000(3)
C25 0.079(4) 0.049(4) 0.037(5) 0.019(3) 0.017(4) -0.008(4)
C26 0.39(2) 0.037(5) 0.070(8) 0.014(4) 0.090(11) -0.029(8)
C27 0.149(10) 0.152(11) 0.157(14) 0.115(10) 0.082(9) 0.017(9)
C28 0.189(11) 0.135(9) 0.059(8) 0.060(6) -0.028(8) -0.047(8)
C29 0.028(2) 0.042(3) 0.025(4) -0.009(2) 0.012(2) -0.006(2)
C30 0.044(3) 0.048(4) 0.022(4) -0.009(3) 0.007(3) 0.010(3)
C31 0.044(3) 0.051(4) 0.030(5) -0.014(3) 0.009(3) 0.015(3)
C32 0.032(2) 0.044(3) 0.038(5) -0.003(3) 0.002(3) -0.002(3)
C33 0.037(3) 0.064(4) 0.021(4) -0.014(3) 0.011(2) -0.006(3)
C34 0.030(2) 0.042(3) 0.040(5) -0.010(3) 0.011(2) 0.005(2)
C35 0.054(3) 0.066(4) 0.021(5) 0.001(3) 0.000(3) 0.003(3)
C36 0.075(5) 0.099(6) 0.027(6) -0.001(4) -0.005(4) 0.000(5)
C37 0.045(3) 0.113(7) 0.058(7) 0.002(5) -0.004(4) 0.009(4)
C38 0.095(6) 0.070(5) 0.052(6) 0.014(4) -0.014(5) 0.008(5)
C39 0.028(2) 0.021(2) 0.026(4) -0.001(2) 0.013(2) 0.010(2)
C40 0.030(2) 0.037(3) 0.027(4) -0.008(2) 0.011(2) -0.003(2)
C41 0.031(2) 0.043(3) 0.040(5) 0.001(3) 0.018(3) -0.002(3)
C42 0.048(3) 0.036(3) 0.021(4) -0.002(2) 0.018(3) 0.008(3)
C43 0.039(3) 0.037(3) 0.028(4) -0.007(3) 0.012(3) -0.006(3)
C44 0.027(2) 0.035(3) 0.039(5) -0.001(3) 0.011(2) -0.002(2)
C45 0.060(4) 0.048(4) 0.034(5) -0.010(3) 0.033(3) 0.010(3)
C46 0.070(5) 0.134(9) 0.097(9) -0.049(6) 0.052(5) 0.008(5)
C47 0.272(16) 0.210(13) 0.019(7) 0.017(7) 0.062(9) 0.154(12)
C48 0.156(9) 0.097(7) 0.187(14) -0.102(8) 0.135(9) -0.050(7)
C49 0.050(3) 0.046(4) 0.041(5) -0.002(3) 0.006(3) -0.007(3)
C50 0.100(6) 0.067(5) 0.046(6) 0.013(4) -0.006(5) -0.008(5)
P1 0.0310(6) 0.0231(7) 0.0249(10) -0.0012(5) 0.0078(6) 0.0002(6)
C51 0.038(2) 0.022(2) 0.014(4) -0.004(2) 0.015(2) 0.000(2)
C52 0.043(3) 0.026(3) 0.026(4) -0.003(2) 0.009(2) 0.001(2)
C53 0.032(2) 0.022(3) 0.053(5) 0.003(3) 0.004(3) -0.001(2)
C54 0.036(3) 0.025(3) 0.059(5) 0.000(3) 0.026(3) 0.002(2)
C55 0.053(3) 0.027(3) 0.038(5) -0.002(2) 0.025(3) -0.006(3)
C56 0.041(3) 0.026(3) 0.035(4) 0.002(2) 0.011(3) -0.001(2)
C57 0.035(2) 0.024(3) 0.022(4) -0.004(2) 0.008(2) 0.003(2)
C58 0.032(2) 0.021(3) 0.032(4) -0.003(2) 0.009(2) 0.001(2)
C59 0.037(3) 0.027(3) 0.033(4) 0.001(2) 0.014(2) 0.006(2)
C60 0.054(3) 0.022(3) 0.034(4) -0.002(2) 0.019(3) 0.000(3)
C61 0.037(3) 0.031(3) 0.047(5) -0.005(3) 0.015(3) -0.004(3)
C62 0.029(2) 0.031(3) 0.039(4) -0.002(2) 0.008(2) 0.001(2)
C63 0.028(2) 0.028(3) 0.031(4) -0.005(2) 0.008(2) -0.002(2)
C64 0.037(3) 0.027(3) 0.036(4) 0.001(2) 0.006(3) -0.001(2)
C65 0.041(3) 0.044(3) 0.029(4) -0.001(3) 0.004(3) 0.009(3)
C66 0.030(2) 0.042(3) 0.048(5) -0.015(3) 0.002(3) 0.003(3)
C67 0.033(3) 0.034(3) 0.058(5) -0.009(3) 0.015(3) -0.005(3)
C68 0.037(3) 0.033(3) 0.032(4) -0.003(2) 0.016(2) -0.002(2)
C69 0.042(3) 0.028(3) 0.024(4) -0.002(2) 0.014(2) 0.001(2)
C70 0.055(3) 0.033(3) 0.035(5) -0.001(3) 0.017(3) 0.006(3)
C71 0.074(4) 0.048(4) 0.037(5) 0.012(3) 0.022(4) 0.002(4)
C72 0.066(4) 0.072(5) 0.033(5) 0.006(4) 0.023(3) -0.004(4)
C73 0.060(4) 0.059(4) 0.035(5) -0.012(3) 0.022(3) 0.004(3)
C74 0.046(3) 0.039(3) 0.033(5) 0.003(3) 0.014(3) 0.001(3)
N6 0.181(10) 0.134(9) 0.080(10) -0.009(6) -0.004(8) -0.054(8)
C75 0.088(6) 0.080(7) 0.068(10) -0.014(5) -0.003(6) -0.017(5)
C76 0.081(5) 0.085(6) 0.075(8) 0.005(5) 0.003(5) -0.007(5)
N7 0.130(7) 0.118(7) 0.075(7) -0.006(6) 0.004(5) -0.015(7)
C78 0.169(11) 0.119(9) 0.073(9) 0.013(6) 0.025(8) 0.022(9)
C77 0.078(5) 0.116(8) 0.046(7) 0.007(6) 0.006(4) -0.014(7)
N8 0.201(15) 0.234(19) 0.27(2) 0.116(15) 0.136(14) 0.041(13)
C79 0.184(16) 0.129(13) 0.102(12) 0.037(9) 0.071(11) 0.020(11)
C80 0.38(3) 0.172(14) 0.082(12) 0.028(9) 0.115(14) 0.141(16)

loop_
_atom_type_symbol
_atom_type_description
_atom_type_scat_dispersion_real
_atom_type_scat_dispersion_imag
_atom_type_scat_source
C C 0.0033 0.0016 'International Tables Vol C Tables 4.2.6.8 and 6.1.1.4'
H H 0.0000 0.0000 'International Tables Vol C Tables 4.2.6.8 and 6.1.1.4'
N N 0.0061 0.0033 'International Tables Vol C Tables 4.2.6.8 and 6.1.1.4'
P P 0.1023 0.0942 'International Tables Vol C Tables 4.2.6.8 and 6.1.1.4'
Fe Fe 0.3463 0.8444 'International Tables Vol C Tables 4.2.6.8 and 6.1.1.4'

loop_
_geom_angle_atom_site_label_1
_geom_angle_atom_site_label_2
_geom_angle_atom_site_label_3
_geom_angle
_geom_angle_site_symmetry_1
_geom_angle_site_symmetry_3
_geom_angle_publ_flag
N4 Fe1 N3 119.92(17) . . ?
N4 Fe1 N2 118.79(16) . . ?
N3 Fe1 N2 111.20(17) . . ?
N4 Fe1 N5 102.97(19) . . ?
N3 Fe1 N5 101.79(19) . . ?
N2 Fe1 N5 96.99(18) . . ?
N4 Fe1 N1 78.94(17) . . ?
N3 Fe1 N1 79.25(16) . . ?
N2 Fe1 N1 79.82(16) . . ?
N5 Fe1 N1 176.79(16) . . ?
C13 N1 C1 114.7(3) . . ?
C13 N1 C7 114.8(3) . . ?
C1 N1 C7 112.1(4) . . ?
C13 N1 Fe1 105.2(3) . . ?
C1 N1 Fe1 104.8(3) . . ?
C7 N1 Fe1 103.8(3) . . ?
C2 N2 C19 119.1(4) . . ?
C2 N2 Fe1 112.9(3) . . ?
C19 N2 Fe1 120.9(4) . . ?
C8 N3 C29 120.0(4) . . ?
C8 N3 Fe1 114.6(3) . . ?
C29 N3 Fe1 125.4(4) . . ?
C14 N4 C39 121.4(4) . . ?
C14 N4 Fe1 115.5(3) . . ?
C39 N4 Fe1 121.2(3) . . ?
C49 N5 Fe1 153.4(6) . . ?
C6 C1 C2 121.4(5) . . ?
C6 C1 N1 122.0(4) . . ?
C2 C1 N1 116.6(5) . . ?
N2 C2 C3 125.8(5) . . ?
N2 C2 C1 119.3(4) . . ?
C3 C2 C1 114.8(5) . . ?
C4 C3 C2 122.6(5) . . ?
C3 C4 C5 121.9(5) . . ?
C4 C5 C6 117.1(6) . . ?
C1 C6 C5 122.0(5) . . ?
C12 C7 C8 122.1(5) . . ?
C12 C7 N1 122.3(5) . . ?
C8 C7 N1 115.6(5) . . ?
N3 C8 C9 126.1(5) . . ?
N3 C8 C7 118.9(4) . . ?
C9 C8 C7 114.9(5) . . ?
C10 C9 C8 122.1(5) . . ?
C11 C10 C9 121.0(5) . . ?
C10 C11 C12 118.9(6) . . ?
C7 C12 C11 120.7(5) . . ?
C18 C13 C14 121.2(4) . . ?
C18 C13 N1 123.0(5) . . ?
C14 C13 N1 115.7(4) . . ?
N4 C14 C15 125.8(5) . . ?
N4 C14 C13 118.4(4) . . ?
C15 C14 C13 115.8(5) . . ?
C16 C15 C14 121.6(5) . . ?
C15 C16 C17 121.9(4) . . ?
C16 C17 C18 117.9(5) . . ?
C13 C18 C17 121.5(5) . . ?
C24 C19 C20 117.3(5) . . ?
C24 C19 N2 123.5(5) . . ?
C20 C19 N2 119.0(5) . . ?
C21 C20 C19 121.4(5) . . ?
C22 C21 C20 121.9(6) . . ?
C21 C22 C23 116.6(5) . . ?
C21 C22 C25 123.0(6) . . ?
C23 C22 C25 120.4(5) . . ?
C22 C23 C24 122.2(5) . . ?
C19 C24 C23 120.5(6) . . ?
C27 C25 C26 108.6(9) . . ?
C27 C25 C28 107.7(10) . . ?
C26 C25 C28 109.7(8) . . ?
C27 C25 C22 111.4(6) . . ?
C26 C25 C22 109.3(7) . . ?
C28 C25 C22 110.1(6) . . ?
C34 C29 C30 116.5(5) . . ?
C34 C29 N3 121.2(5) . . ?
C30 C29 N3 122.2(5) . . ?
C31 C30 C29 121.9(6) . . ?
C30 C31 C32 122.1(6) . . ?
C33 C32 C31 115.3(5) . . ?
C33 C32 C35 124.2(6) . . ?
C31 C32 C35 120.5(6) . . ?
C32 C33 C34 123.2(6) . . ?
C29 C34 C33 121.0(5) . . ?
C32 C35 C36 111.7(6) . . ?
C32 C35 C38 109.2(5) . . ?
C36 C35 C38 107.2(6) . . ?
C32 C35 C37 109.7(6) . . ?
C36 C35 C37 108.5(6) . . ?
C38 C35 C37 110.6(6) . . ?
C44 C39 C40 116.9(5) . . ?
C44 C39 N4 118.5(5) . . ?
C40 C39 N4 124.2(5) . . ?
C41 C40 C39 121.2(5) . . ?
C40 C41 C42 122.3(5) . . ?
C43 C42 C41 115.7(6) . . ?
C43 C42 C45 121.1(5) . . ?
C41 C42 C45 123.3(5) . . ?
C42 C43 C44 122.3(5) . . ?
C39 C44 C43 121.4(5) . . ?
C47 C45 C46 108.3(9) . . ?
C47 C45 C48 111.5(9) . . ?
C46 C45 C48 105.5(7) . . ?
C47 C45 C42 109.9(6) . . ?
C46 C45 C42 111.8(6) . . ?
C48 C45 C42 109.8(6) . . ?
N5 C49 C50 178.2(8) . . ?
C57 P1 C69 110.7(3) . . ?
C57 P1 C51 107.1(2) . . ?
C69 P1 C51 108.6(3) . . ?
C57 P1 C63 109.2(2) . . ?
C69 P1 C63 110.4(3) . . ?
C51 P1 C63 110.9(2) . . ?
C56 C51 C52 120.1(5) . . ?
C56 C51 P1 119.7(4) . . ?
C52 C51 P1 119.9(5) . . ?
C53 C52 C51 119.2(6) . . ?
C54 C53 C52 120.7(5) . . ?
C55 C54 C53 119.6(5) . . ?
C54 C55 C56 120.7(6) . . ?
C51 C56 C55 119.7(5) . . ?
C62 C57 C58 119.3(4) . . ?
C62 C57 P1 120.2(4) . . ?
C58 C57 P1 120.4(4) . . ?
C59 C58 C57 119.6(4) . . ?
C58 C59 C60 119.8(5) . . ?
C61 C60 C59 120.8(5) . . ?
C60 C61 C62 119.6(5) . . ?
C61 C62 C57 120.9(5) . . ?
C68 C63 C64 120.0(5) . . ?
C68 C63 P1 121.5(5) . . ?
C64 C63 P1 118.5(4) . . ?
C63 C64 C65 119.6(5) . . ?
C66 C65 C64 119.7(6) . . ?
C67 C66 C65 120.1(5) . . ?
C66 C67 C68 120.8(6) . . ?
C67 C68 C63 119.7(6) . . ?
C70 C69 C74 119.6(6) . . ?
C70 C69 P1 120.6(5) . . ?
C74 C69 P1 119.8(4) . . ?
C71 C70 C69 119.7(6) . . ?
C70 C71 C72 120.5(6) . . ?
C73 C72 C71 120.3(7) . . ?
C72 C73 C74 120.7(7) . . ?
C73 C74 C69 119.2(6) . . ?
N6 C75 C76 177.1(12) . . ?
N7 C77 C78 178.1(10) . . ?
N8 C79 C80 173(2) . . ?

loop_
_geom_bond_atom_site_label_1
_geom_bond_atom_site_label_2
_geom_bond_distance
_geom_bond_site_symmetry_2
_geom_bond_publ_flag
Fe1 N4 2.012(4) . ?
Fe1 N3 2.024(4) . ?
Fe1 N2 2.045(4) . ?
Fe1 N5 2.126(6) . ?
Fe1 N1 2.247(5) . ?
N1 C13 1.459(5) . ?
N1 C1 1.470(6) . ?
N1 C7 1.470(6) . ?
N2 C2 1.370(7) . ?
N2 C19 1.422(7) . ?
N3 C8 1.355(7) . ?
N3 C29 1.411(6) . ?
N4 C14 1.363(7) . ?
N4 C39 1.406(7) . ?
N5 C49 1.125(8) . ?
C1 C6 1.376(7) . ?
C1 C2 1.426(7) . ?
C2 C3 1.419(7) . ?
C3 C4 1.368(8) . ?
C4 C5 1.377(8) . ?
C5 C6 1.402(7) . ?
C7 C12 1.368(8) . ?
C7 C8 1.424(7) . ?
C8 C9 1.419(7) . ?
C9 C10 1.375(9) . ?
C10 C11 1.373(8) . ?
C11 C12 1.391(7) . ?
C13 C18 1.376(8) . ?
C13 C14 1.424(7) . ?
C14 C15 1.423(6) . ?
C15 C16 1.365(8) . ?
C16 C17 1.385(8) . ?
C17 C18 1.394(7) . ?
C19 C24 1.389(7) . ?
C19 C20 1.395(8) . ?
C20 C21 1.388(8) . ?
C21 C22 1.385(8) . ?
C22 C23 1.389(9) . ?
C22 C25 1.541(8) . ?
C23 C24 1.401(8) . ?
C25 C27 1.494(13) . ?
C25 C26 1.494(11) . ?
C25 C28 1.500(12) . ?
C29 C34 1.388(8) . ?
C29 C30 1.398(7) . ?
C30 C31 1.376(8) . ?
C31 C32 1.406(8) . ?
C32 C33 1.383(8) . ?
C32 C35 1.530(8) . ?
C33 C34 1.388(8) . ?
C35 C36 1.534(10) . ?
C35 C38 1.537(10) . ?
C35 C37 1.539(10) . ?
C39 C44 1.384(7) . ?
C39 C40 1.394(7) . ?
C40 C41 1.379(8) . ?
C41 C42 1.400(8) . ?
C42 C43 1.386(8) . ?
C42 C45 1.538(8) . ?
C43 C44 1.386(8) . ?
C45 C47 1.480(11) . ?
C45 C46 1.518(10) . ?
C45 C48 1.526(10) . ?
C49 C50 1.475(10) . ?
P1 C57 1.781(5) . ?
P1 C69 1.791(6) . ?
P1 C51 1.792(5) . ?
P1 C63 1.799(5) . ?
C51 C56 1.376(8) . ?
C51 C52 1.393(7) . ?
C52 C53 1.385(7) . ?
C53 C54 1.376(9) . ?
C54 C55 1.373(8) . ?
C55 C56 1.385(8) . ?
C57 C62 1.389(7) . ?
C57 C58 1.405(6) . ?
C58 C59 1.386(7) . ?
C59 C60 1.391(7) . ?
C60 C61 1.375(7) . ?
C61 C62 1.381(7) . ?
C63 C68 1.383(7) . ?
C63 C64 1.389(8) . ?
C64 C65 1.390(7) . ?
C65 C66 1.389(8) . ?
C66 C67 1.363(9) . ?
C67 C68 1.382(8) . ?
C69 C70 1.392(7) . ?
C69 C74 1.403(8) . ?
C70 C71 1.370(9) . ?
C71 C72 1.373(10) . ?
C72 C73 1.372(9) . ?
C73 C74 1.373(9) . ?
N6 C75 1.146(13) . ?
C75 C76 1.409(14) . ?
N7 C77 1.141(12) . ?
C78 C77 1.451(14) . ?
N8 C79 1.102(17) . ?
C79 C80 1.366(19) . ?

loop_
_geom_torsion_atom_site_label_1
_geom_torsion_atom_site_label_2
_geom_torsion_atom_site_label_3
_geom_torsion_atom_site_label_4
_geom_torsion
_geom_torsion_site_symmetry_1
_geom_torsion_site_symmetry_2
_geom_torsion_site_symmetry_3
_geom_torsion_site_symmetry_4
_geom_torsion_publ_flag
N4 Fe1 N1 C13 -21.2(3) . . . . ?
N3 Fe1 N1 C13 -144.9(3) . . . . ?
N2 Fe1 N1 C13 101.0(3) . . . . ?
N5 Fe1 N1 C13 106(3) . . . . ?
N4 Fe1 N1 C1 -142.6(3) . . . . ?
N3 Fe1 N1 C1 93.7(3) . . . . ?
N2 Fe1 N1 C1 -20.4(3) . . . . ?
N5 Fe1 N1 C1 -16(3) . . . . ?
N4 Fe1 N1 C7 99.7(3) . . . . ?
N3 Fe1 N1 C7 -24.0(3) . . . . ?
N2 Fe1 N1 C7 -138.1(3) . . . . ?
N5 Fe1 N1 C7 -133(3) . . . . ?
N4 Fe1 N2 C2 93.4(4) . . . . ?
N3 Fe1 N2 C2 -52.1(4) . . . . ?
N5 Fe1 N2 C2 -157.6(3) . . . . ?
N1 Fe1 N2 C2 22.1(3) . . . . ?
N4 Fe1 N2 C19 -116.2(4) . . . . ?
N3 Fe1 N2 C19 98.4(4) . . . . ?
N5 Fe1 N2 C19 -7.2(4) . . . . ?
N1 Fe1 N2 C19 172.5(4) . . . . ?
N4 Fe1 N3 C8 -50.1(4) . . . . ?
N2 Fe1 N3 C8 94.9(4) . . . . ?
N5 Fe1 N3 C8 -162.7(3) . . . . ?
N1 Fe1 N3 C8 20.4(3) . . . . ?
N4 Fe1 N3 C29 129.4(4) . . . . ?
N2 Fe1 N3 C29 -85.6(4) . . . . ?
N5 Fe1 N3 C29 16.8(4) . . . . ?
N1 Fe1 N3 C29 -160.1(4) . . . . ?
N3 Fe1 N4 C14 90.1(4) . . . . ?
N2 Fe1 N4 C14 -52.2(4) . . . . ?
N5 Fe1 N4 C14 -157.9(3) . . . . ?
N1 Fe1 N4 C14 19.5(3) . . . . ?
N3 Fe1 N4 C39 -105.5(4) . . . . ?
N2 Fe1 N4 C39 112.1(4) . . . . ?
N5 Fe1 N4 C39 6.5(4) . . . . ?
N1 Fe1 N4 C39 -176.1(4) . . . . ?
N4 Fe1 N5 C49 168.7(10) . . . . ?
N3 Fe1 N5 C49 -66.5(11) . . . . ?
N2 Fe1 N5 C49 46.9(11) . . . . ?
N1 Fe1 N5 C49 42(3) . . . . ?
C13 N1 C1 C6 84.3(6) . . . . ?
C7 N1 C1 C6 -48.9(6) . . . . ?
Fe1 N1 C1 C6 -160.8(4) . . . . ?
C13 N1 C1 C2 -98.2(5) . . . . ?
C7 N1 C1 C2 128.6(4) . . . . ?
Fe1 N1 C1 C2 16.7(4) . . . . ?
C19 N2 C2 C3 12.2(7) . . . . ?
Fe1 N2 C2 C3 163.3(4) . . . . ?
C19 N2 C2 C1 -171.0(4) . . . . ?
Fe1 N2 C2 C1 -20.0(5) . . . . ?
C6 C1 C2 N2 177.9(4) . . . . ?
N1 C1 C2 N2 0.4(6) . . . . ?
C6 C1 C2 C3 -5.0(6) . . . . ?
N1 C1 C2 C3 177.5(4) . . . . ?
N2 C2 C3 C4 -179.3(5) . . . . ?
C1 C2 C3 C4 3.8(7) . . . . ?
C2 C3 C4 C5 -0.6(8) . . . . ?
C3 C4 C5 C6 -1.5(8) . . . . ?
C2 C1 C6 C5 3.2(7) . . . . ?
N1 C1 C6 C5 -179.4(4) . . . . ?
C4 C5 C6 C1 0.2(7) . . . . ?
C13 N1 C7 C12 -43.4(7) . . . . ?
C1 N1 C7 C12 89.8(5) . . . . ?
Fe1 N1 C7 C12 -157.6(4) . . . . ?
C13 N1 C7 C8 139.8(5) . . . . ?
C1 N1 C7 C8 -87.0(5) . . . . ?
Fe1 N1 C7 C8 25.6(5) . . . . ?
C29 N3 C8 C9 -15.5(8) . . . . ?
Fe1 N3 C8 C9 164.1(4) . . . . ?
C29 N3 C8 C7 168.5(5) . . . . ?
Fe1 N3 C8 C7 -12.0(6) . . . . ?
C12 C7 C8 N3 171.4(5) . . . . ?
N1 C7 C8 N3 -11.8(7) . . . . ?
C12 C7 C8 C9 -5.1(7) . . . . ?
N1 C7 C8 C9 171.8(4) . . . . ?
N3 C8 C9 C10 -174.2(5) . . . . ?
C7 C8 C9 C10 2.0(7) . . . . ?
C8 C9 C10 C11 2.3(9) . . . . ?
C9 C10 C11 C12 -3.8(9) . . . . ?
C8 C7 C12 C11 3.8(8) . . . . ?
N1 C7 C12 C11 -172.8(5) . . . . ?
C10 C11 C12 C7 0.8(9) . . . . ?
C1 N1 C13 C18 -46.4(6) . . . . ?
C7 N1 C13 C18 85.5(6) . . . . ?
Fe1 N1 C13 C18 -161.1(4) . . . . ?
C1 N1 C13 C14 135.7(5) . . . . ?
C7 N1 C13 C14 -92.4(5) . . . . ?
Fe1 N1 C13 C14 21.0(5) . . . . ?
C39 N4 C14 C15 1.8(7) . . . . ?
Fe1 N4 C14 C15 166.1(4) . . . . ?
C39 N4 C14 C13 -178.1(4) . . . . ?
Fe1 N4 C14 C13 -13.7(5) . . . . ?
C18 C13 C14 N4 174.9(4) . . . . ?
N1 C13 C14 N4 -7.2(6) . . . . ?
C18 C13 C14 C15 -5.0(7) . . . . ?
N1 C13 C14 C15 172.9(4) . . . . ?
N4 C14 C15 C16 -176.4(5) . . . . ?
C13 C14 C15 C16 3.5(7) . . . . ?
C14 C15 C16 C17 -0.1(8) . . . . ?
C15 C16 C17 C18 -2.1(8) . . . . ?
C14 C13 C18 C17 3.1(7) . . . . ?
N1 C13 C18 C17 -174.7(4) . . . . ?
C16 C17 C18 C13 0.6(8) . . . . ?
C2 N2 C19 C24 50.3(7) . . . . ?
Fe1 N2 C19 C24 -98.3(6) . . . . ?
C2 N2 C19 C20 -134.9(5) . . . . ?
Fe1 N2 C19 C20 76.5(5) . . . . ?
C24 C19 C20 C21 -2.0(8) . . . . ?
N2 C19 C20 C21 -177.1(5) . . . . ?
C19 C20 C21 C22 0.0(9) . . . . ?
C20 C21 C22 C23 2.1(9) . . . . ?
C20 C21 C22 C25 -178.9(6) . . . . ?
C21 C22 C23 C24 -2.3(9) . . . . ?
C25 C22 C23 C24 178.7(6) . . . . ?
C20 C19 C24 C23 1.9(8) . . . . ?
N2 C19 C24 C23 176.7(6) . . . . ?
C22 C23 C24 C19 0.3(10) . . . . ?
C21 C22 C25 C27 -0.4(11) . . . . ?
C23 C22 C25 C27 178.6(8) . . . . ?
C21 C22 C25 C26 119.6(9) . . . . ?
C23 C22 C25 C26 -61.5(10) . . . . ?
C21 C22 C25 C28 -119.9(8) . . . . ?
C23 C22 C25 C28 59.1(10) . . . . ?
C8 N3 C29 C34 122.2(6) . . . . ?
Fe1 N3 C29 C34 -57.3(7) . . . . ?
C8 N3 C29 C30 -62.0(7) . . . . ?
Fe1 N3 C29 C30 118.5(5) . . . . ?
C34 C29 C30 C31 3.1(9) . . . . ?
N3 C29 C30 C31 -172.9(5) . . . . ?
C29 C30 C31 C32 0.0(10) . . . . ?
C30 C31 C32 C33 -1.8(9) . . . . ?
C30 C31 C32 C35 177.6(6) . . . . ?
C31 C32 C33 C34 0.6(9) . . . . ?
C35 C32 C33 C34 -178.8(6) . . . . ?
C30 C29 C34 C33 -4.2(8) . . . . ?
N3 C29 C34 C33 171.8(5) . . . . ?
C32 C33 C34 C29 2.5(9) . . . . ?
C33 C32 C35 C36 1.0(9) . . . . ?
C31 C32 C35 C36 -178.3(6) . . . . ?
C33 C32 C35 C38 119.4(7) . . . . ?
C31 C32 C35 C38 -60.0(8) . . . . ?
C33 C32 C35 C37 -119.3(7) . . . . ?
C31 C32 C35 C37 61.4(8) . . . . ?
C14 N4 C39 C44 -125.2(5) . . . . ?
Fe1 N4 C39 C44 71.4(6) . . . . ?
C14 N4 C39 C40 61.1(7) . . . . ?
Fe1 N4 C39 C40 -102.3(5) . . . . ?
C44 C39 C40 C41 3.2(8) . . . . ?
N4 C39 C40 C41 176.9(5) . . . . ?
C39 C40 C41 C42 -0.6(9) . . . . ?
C40 C41 C42 C43 -2.1(9) . . . . ?
C40 C41 C42 C45 179.2(6) . . . . ?
C41 C42 C43 C44 2.3(9) . . . . ?
C45 C42 C43 C44 -179.0(6) . . . . ?
C40 C39 C44 C43 -3.0(8) . . . . ?
N4 C39 C44 C43 -177.1(5) . . . . ?
C42 C43 C44 C39 0.2(9) . . . . ?
C43 C42 C45 C47 -81.3(10) . . . . ?
C41 C42 C45 C47 97.3(10) . . . . ?
C43 C42 C45 C46 158.5(7) . . . . ?
C41 C42 C45 C46 -22.9(9) . . . . ?
C43 C42 C45 C48 41.7(9) . . . . ?
C41 C42 C45 C48 -139.7(8) . . . . ?
Fe1 N5 C49 C50 6(24) . . . . ?
C57 P1 C51 C56 -85.5(4) . . . . ?
C69 P1 C51 C56 154.9(4) . . . . ?
C63 P1 C51 C56 33.5(5) . . . . ?
C57 P1 C51 C52 88.5(5) . . . . ?
C69 P1 C51 C52 -31.1(5) . . . . ?
C63 P1 C51 C52 -152.4(4) . . . . ?
C56 C51 C52 C53 0.9(7) . . . . ?
P1 C51 C52 C53 -173.1(4) . . . . ?
C51 C52 C53 C54 0.1(8) . . . . ?
C52 C53 C54 C55 -0.7(8) . . . . ?
C53 C54 C55 C56 0.4(8) . . . . ?
C52 C51 C56 C55 -1.2(8) . . . . ?
P1 C51 C56 C55 172.8(4) . . . . ?
C54 C55 C56 C51 0.6(8) . . . . ?
C69 P1 C57 C62 95.2(5) . . . . ?
C51 P1 C57 C62 -23.0(5) . . . . ?
C63 P1 C57 C62 -143.1(5) . . . . ?
C69 P1 C57 C58 -83.2(5) . . . . ?
C51 P1 C57 C58 158.6(5) . . . . ?
C63 P1 C57 C58 38.5(5) . . . . ?
C62 C57 C58 C59 0.2(8) . . . . ?
P1 C57 C58 C59 178.6(5) . . . . ?
C57 C58 C59 C60 -0.3(9) . . . . ?
C58 C59 C60 C61 -0.4(9) . . . . ?
C59 C60 C61 C62 1.1(9) . . . . ?
C60 C61 C62 C57 -1.2(9) . . . . ?
C58 C57 C62 C61 0.6(9) . . . . ?
P1 C57 C62 C61 -177.8(5) . . . . ?
C57 P1 C63 C68 -143.6(4) . . . . ?
C69 P1 C63 C68 -21.7(5) . . . . ?
C51 P1 C63 C68 98.6(5) . . . . ?
C57 P1 C63 C64 36.6(5) . . . . ?
C69 P1 C63 C64 158.5(4) . . . . ?
C51 P1 C63 C64 -81.2(5) . . . . ?
C68 C63 C64 C65 -2.3(8) . . . . ?
P1 C63 C64 C65 177.6(4) . . . . ?
C63 C64 C65 C66 1.8(8) . . . . ?
C64 C65 C66 C67 -0.3(8) . . . . ?
C65 C66 C67 C68 -0.7(8) . . . . ?
C66 C67 C68 C63 0.2(8) . . . . ?
C64 C63 C68 C67 1.3(8) . . . . ?
P1 C63 C68 C67 -178.5(4) . . . . ?
C57 P1 C69 C70 -164.4(4) . . . . ?
C51 P1 C69 C70 -47.1(5) . . . . ?
C63 P1 C69 C70 74.6(5) . . . . ?
C57 P1 C69 C74 16.3(5) . . . . ?
C51 P1 C69 C74 133.6(4) . . . . ?
C63 P1 C69 C74 -104.7(4) . . . . ?
C74 C69 C70 C71 0.2(8) . . . . ?
P1 C69 C70 C71 -179.0(5) . . . . ?
C69 C70 C71 C72 1.1(10) . . . . ?
C70 C71 C72 C73 -2.1(10) . . . . ?
C71 C72 C73 C74 1.8(10) . . . . ?
C72 C73 C74 C69 -0.5(9) . . . . ?
C70 C69 C74 C73 -0.5(8) . . . . ?
P1 C69 C74 C73 178.8(5) . . . . ?
